data_2234817
loop_
_publ_author_name
'Samshuddin, S.'
'Narayana, Badiadka'
'Yathirajan, Hemmige S.'
'Betz, Richard'
'Gerber, Thomas'
'Hosten, Eric'

_publ_section_title
;
 (<i>E</i>)-3-(2-Chlorophenyl)-1-(4,4''-difluoro-5'-methoxy-1,1':3',1''-terphenyl-4'-yl)prop-2-en-1-one
;
_journal_coeditor_code SU2410
_journal_issue 5
_journal_name_full 'Acta Crystallographica Section E'
_journal_page_first o1538
_journal_page_last o1539
_journal_paper_doi 10.1107/S1600536812017692
_journal_volume 68
_journal_year 2012
_chemical_formula_iupac 'C28 H19 Cl F2 O2'
_chemical_formula_moiety 'C28 H19 Cl F2 O2'
_chemical_formula_sum 'C28 H19 Cl F2 O2'
_chemical_formula_weight 460.88
_chemical_melting_point 452
_chemical_name_systematic
(<i>E</i>)-3-(2-Chlorophenyl)-1-(4,4''-difluoro-5'-methoxy-1,1':3',1''-terphenyl-4'-yl)prop-2-en-1-one
_space_group_IT_number 14
_symmetry_cell_setting monoclinic
_symmetry_space_group_name_Hall '-P 2ybc'
_symmetry_space_group_name_H-M 'P 1 21/c 1'
_atom_sites_solution_hydrogens geom
_atom_sites_solution_primary direct
_atom_sites_solution_secondary difmap
_audit_creation_method SHELXL-97
_cell_angle_alpha 90.00
_cell_angle_beta 101.406(2)
_cell_angle_gamma 90.00
_cell_formula_units_Z 4
_cell_length_a 14.2065(7)
_cell_length_b 6.8651(3)
_cell_length_c 22.4817(11)
_cell_measurement_reflns_used 7266
_cell_measurement_temperature 200(2)
_cell_measurement_theta_max 28.24
_cell_measurement_theta_min 2.57
_cell_volume 2149.32(18)
_computing_cell_refinement 'SAINT (Bruker, 2010)'
_computing_data_collection 'APEX2 (Bruker, 2010)'
_computing_data_reduction 'SAINT (Bruker, 2010)'
_computing_molecular_graphics 'ORTEP-3 (Farrugia, 1997) and Mercury (Macrae <i>et al.</i>, 2008)'
_computing_publication_material 'SHELXL97 (Sheldrick, 2008) and PLATON (Spek, 2009)'
_computing_structure_refinement 'SHELXL97 (Sheldrick, 2008)'
_computing_structure_solution 'SHELXS97 (Sheldrick, 2008)'
_diffrn_ambient_temperature 200(2)
_diffrn_measured_fraction_theta_full 0.990
_diffrn_measured_fraction_theta_max 0.990
_diffrn_measurement_device_type 'Bruker APEXII CCD'
_diffrn_measurement_method '\f and \w scans'
_diffrn_radiation_monochromator graphite
_diffrn_radiation_source 'fine-focus sealed tube'
_diffrn_radiation_type MoK\a
_diffrn_radiation_wavelength 0.71073
_diffrn_reflns_av_R_equivalents 0.0505
_diffrn_reflns_av_sigmaI/netI 0.0509
_diffrn_reflns_limit_h_max 18
_diffrn_reflns_limit_h_min -18
_diffrn_reflns_limit_k_max 8
_diffrn_reflns_limit_k_min -9
_diffrn_reflns_limit_l_max 29
_diffrn_reflns_limit_l_min -29
_diffrn_reflns_number 17828
_diffrn_reflns_theta_full 28.36
_diffrn_reflns_theta_max 28.36
_diffrn_reflns_theta_min 1.85
_exptl_absorpt_coefficient_mu 0.220
_exptl_absorpt_correction_T_max 0.9624
_exptl_absorpt_correction_T_min 0.9175
_exptl_absorpt_correction_type multi-scan
_exptl_absorpt_process_details '(SADABS; Bruker, 2008)'
_exptl_crystal_colour yellow
_exptl_crystal_density_diffrn 1.424
_exptl_crystal_density_method 'not measured'
_exptl_crystal_description block
_exptl_crystal_F_000 952
_exptl_crystal_size_max 0.40
_exptl_crystal_size_mid 0.20
_exptl_crystal_size_min 0.18
_refine_diff_density_max 0.413
_refine_diff_density_min -0.314
_refine_ls_extinction_method none
_refine_ls_goodness_of_fit_ref 1.066
_refine_ls_hydrogen_treatment constr
_refine_ls_matrix_type full
_refine_ls_number_parameters 299
_refine_ls_number_reflns 5318
_refine_ls_number_restraints 0
_refine_ls_restrained_S_all 1.066
_refine_ls_R_factor_all 0.0933
_refine_ls_R_factor_gt 0.0636
_refine_ls_shift/su_max 0.000
_refine_ls_shift/su_mean 0.000
_refine_ls_structure_factor_coef Fsqd
_refine_ls_weighting_details 'calc w=1/[\s^2^(Fo^2^)+(0.0356P)^2^+2.7063P] where P=(Fo^2^+2Fc^2^)/3'
_refine_ls_weighting_scheme calc
_refine_ls_wR_factor_gt 0.1291
_refine_ls_wR_factor_ref 0.1406
_reflns_number_gt 3817
_reflns_number_total 5318
_reflns_threshold_expression I>2sigma(I)
_cod_data_source_file su2410.cif
_cod_data_source_block I
_cod_original_sg_symbol_H-M 'P 21/c'
_cod_database_code 2234817
_cod_database_fobs_code 2234817

loop_
_symmetry_equiv_pos_as_xyz
'x, y, z'
'-x, y+1/2, -z+1/2'
'-x, -y, -z'
'x, -y-1/2, z-1/2'

loop_
_atom_site_type_symbol
_atom_site_label
_atom_site_fract_x
_atom_site_fract_y
_atom_site_fract_z
_atom_site_U_iso_or_equiv
_atom_site_adp_type
_atom_site_calc_flag
_atom_site_refinement_flags
_atom_site_occupancy
_atom_site_symmetry_multiplicity
Cl Cl1 0.32945(5) 0.46688(11) 0.32261(3) 0.0424(2) Uani d . 1 1
F F1 0.48872(13) -0.3590(3) 0.05070(8) 0.0542(5) Uani d . 1 1
F F2 -0.02840(13) 0.4610(3) -0.34871(6) 0.0483(4) Uani d . 1 1
O O1 0.21690(15) 0.2023(3) 0.11598(8) 0.0394(5) Uani d . 1 1
O O2 0.10962(14) 0.6409(3) 0.04792(7) 0.0360(4) Uani d . 1 1
C C1 0.29266(17) 0.5306(4) 0.18625(10) 0.0286(5) Uani d . 1 1
H H1 0.2750 0.4189 0.2065 0.034 Uiso calc R 1 1
C C2 0.27497(18) 0.5259(4) 0.12635(10) 0.0308(5) Uani d . 1 1
H H2 0.2916 0.6354 0.1048 0.037 Uiso calc R 1 1
C C3 0.22992(17) 0.3548(4) 0.09182(10) 0.0266(5) Uani d . 1 1
C C4 0.0579(2) 0.8171(4) 0.03123(12) 0.0380(6) Uani d . 1 1
H H4A 0.0929 0.8975 0.0068 0.057 Uiso calc R 1 1
H H4B 0.0512 0.8885 0.0679 0.057 Uiso calc R 1 1
H H4C -0.0059 0.7863 0.0075 0.057 Uiso calc R 1 1
C C11 0.33711(17) 0.6927(4) 0.22443(10) 0.0280(5) Uani d . 1 1
C C12 0.35889(17) 0.6785(4) 0.28769(10) 0.0283(5) Uani d . 1 1
C C13 0.40353(19) 0.8263(4) 0.32436(12) 0.0353(6) Uani d . 1 1
H H13 0.4168 0.8114 0.3672 0.042 Uiso calc R 1 1
C C14 0.4286(2) 0.9946(4) 0.29868(13) 0.0410(7) Uani d . 1 1
H H14 0.4612 1.0954 0.3235 0.049 Uiso calc R 1 1
C C15 0.4060(2) 1.0165(4) 0.23610(14) 0.0440(7) Uani d . 1 1
H H15 0.4217 1.1341 0.2180 0.053 Uiso calc R 1 1
C C16 0.3608(2) 0.8686(4) 0.20019(12) 0.0378(6) Uani d . 1 1
H H16 0.3453 0.8869 0.1575 0.045 Uiso calc R 1 1
C C21 0.19968(16) 0.3801(4) 0.02426(10) 0.0250(5) Uani d . 1 1
C C22 0.22967(16) 0.2553(3) -0.01771(10) 0.0236(5) Uani d . 1 1
C C23 0.19342(17) 0.2854(4) -0.07951(10) 0.0262(5) Uani d . 1 1
H H23 0.2142 0.2030 -0.1083 0.031 Uiso calc R 1 1
C C24 0.12777(16) 0.4327(4) -0.09994(10) 0.0250(5) Uani d . 1 1
C C25 0.09855(17) 0.5559(4) -0.05830(10) 0.0271(5) Uani d . 1 1
H H25 0.0537 0.6570 -0.0716 0.033 Uiso calc R 1 1
C C26 0.13545(17) 0.5300(4) 0.00332(10) 0.0261(5) Uani d . 1 1
C C31 0.29922(17) 0.0940(3) 0.00053(10) 0.0245(5) Uani d . 1 1
C C32 0.38279(17) 0.1197(4) 0.04463(11) 0.0301(5) Uani d . 1 1
H H32 0.3961 0.2434 0.0634 0.036 Uiso calc R 1 1
C C33 0.44637(19) -0.0325(4) 0.06131(11) 0.0359(6) Uani d . 1 1
H H33 0.5026 -0.0150 0.0916 0.043 Uiso calc R 1 1
C C34 0.4265(2) -0.2090(4) 0.03319(12) 0.0360(6) Uani d . 1 1
C C35 0.34726(19) -0.2412(4) -0.01133(11) 0.0332(6) Uani d . 1 1
H H35 0.3361 -0.3644 -0.0307 0.040 Uiso calc R 1 1
C C36 0.28382(18) -0.0874(4) -0.02719(11) 0.0294(5) Uani d . 1 1
H H36 0.2282 -0.1067 -0.0579 0.035 Uiso calc R 1 1
C C41 0.08695(17) 0.4497(4) -0.16619(10) 0.0263(5) Uani d . 1 1
C C42 0.14603(19) 0.4464(4) -0.20846(11) 0.0314(5) Uani d . 1 1
H H42 0.2137 0.4398 -0.1949 0.038 Uiso calc R 1 1
C C43 0.1081(2) 0.4526(4) -0.27020(11) 0.0350(6) Uani d . 1 1
H H43 0.1487 0.4518 -0.2991 0.042 Uiso calc R 1 1
C C44 0.0103(2) 0.4598(4) -0.28813(10) 0.0335(6) Uani d . 1 1
C C45 -0.05083(19) 0.4642(4) -0.24832(11) 0.0342(6) Uani d . 1 1
H H45 -0.1184 0.4694 -0.2625 0.041 Uiso calc R 1 1
C C46 -0.01178(18) 0.4607(4) -0.18650(11) 0.0300(5) Uani d . 1 1
H H46 -0.0529 0.4659 -0.1580 0.036 Uiso calc R 1 1

loop_
_atom_site_aniso_label
_atom_site_aniso_U_11
_atom_site_aniso_U_22
_atom_site_aniso_U_33
_atom_site_aniso_U_12
_atom_site_aniso_U_13
_atom_site_aniso_U_23
Cl1 0.0517(4) 0.0472(4) 0.0245(3) -0.0136(3) -0.0019(3) 0.0057(3)
F1 0.0605(11) 0.0418(10) 0.0580(11) 0.0263(9) 0.0060(9) 0.0116(8)
F2 0.0676(12) 0.0481(10) 0.0226(7) 0.0027(9) -0.0072(7) 0.0013(7)
O1 0.0562(12) 0.0328(11) 0.0284(9) -0.0035(10) 0.0062(8) 0.0048(8)
O2 0.0450(11) 0.0365(11) 0.0255(8) 0.0141(9) 0.0047(7) -0.0039(8)
C1 0.0295(12) 0.0278(13) 0.0275(11) 0.0002(11) 0.0030(9) 0.0031(10)
C2 0.0332(13) 0.0316(14) 0.0269(11) -0.0026(12) 0.0039(10) 0.0013(10)
C3 0.0270(12) 0.0284(13) 0.0246(11) 0.0035(11) 0.0055(9) 0.0019(10)
C4 0.0452(16) 0.0288(15) 0.0402(14) 0.0087(13) 0.0093(12) -0.0050(11)
C11 0.0282(12) 0.0287(13) 0.0264(11) 0.0008(11) 0.0032(9) -0.0009(10)
C12 0.0254(12) 0.0296(14) 0.0286(12) 0.0000(10) 0.0021(9) -0.0003(10)
C13 0.0330(13) 0.0405(16) 0.0299(12) 0.0000(12) 0.0003(10) -0.0079(11)
C14 0.0370(15) 0.0354(16) 0.0486(16) -0.0036(13) 0.0032(12) -0.0113(13)
C15 0.0499(17) 0.0293(15) 0.0536(17) -0.0066(13) 0.0118(14) 0.0007(13)
C16 0.0485(16) 0.0338(15) 0.0301(13) -0.0005(13) 0.0053(11) 0.0015(11)
C21 0.0257(11) 0.0252(12) 0.0227(10) -0.0021(10) 0.0013(9) -0.0006(9)
C22 0.0231(11) 0.0219(12) 0.0246(11) -0.0024(10) 0.0014(9) 0.0005(9)
C23 0.0262(12) 0.0264(13) 0.0249(11) 0.0006(10) 0.0027(9) -0.0037(9)
C24 0.0241(11) 0.0260(13) 0.0233(10) -0.0019(10) 0.0006(8) 0.0001(9)
C25 0.0270(12) 0.0246(13) 0.0282(11) 0.0028(10) 0.0014(9) 0.0001(10)
C26 0.0296(12) 0.0220(12) 0.0265(11) -0.0005(10) 0.0049(9) -0.0021(9)
C31 0.0278(12) 0.0224(12) 0.0236(10) 0.0012(10) 0.0062(9) 0.0022(9)
C32 0.0298(13) 0.0310(14) 0.0285(12) 0.0004(11) 0.0030(10) -0.0015(10)
C33 0.0308(13) 0.0434(17) 0.0313(12) 0.0075(13) 0.0007(10) 0.0044(12)
C34 0.0398(15) 0.0346(15) 0.0352(13) 0.0129(12) 0.0111(11) 0.0121(11)
C35 0.0427(15) 0.0230(13) 0.0360(13) 0.0007(12) 0.0130(11) 0.0019(11)
C36 0.0324(13) 0.0268(13) 0.0287(12) -0.0006(11) 0.0052(10) 0.0007(10)
C41 0.0309(12) 0.0226(12) 0.0231(10) 0.0011(10) -0.0006(9) -0.0016(9)
C42 0.0315(13) 0.0312(14) 0.0302(12) 0.0001(11) 0.0026(10) -0.0007(11)
C43 0.0454(16) 0.0324(15) 0.0277(12) -0.0013(13) 0.0085(11) -0.0002(11)
C44 0.0496(16) 0.0262(13) 0.0206(11) 0.0017(12) -0.0034(10) 0.0007(10)
C45 0.0342(13) 0.0310(14) 0.0321(12) 0.0026(12) -0.0063(10) 0.0001(11)
C46 0.0304(13) 0.0306(14) 0.0278(11) 0.0020(11) 0.0026(9) 0.0006(10)

loop_
_atom_type_symbol
_atom_type_description
_atom_type_scat_dispersion_real
_atom_type_scat_dispersion_imag
_atom_type_scat_source
C C 0.0033 0.0016 'International Tables Vol C Tables 4.2.6.8 and 6.1.1.4'
H H 0.0000 0.0000 'International Tables Vol C Tables 4.2.6.8 and 6.1.1.4'
Cl Cl 0.1484 0.1585 'International Tables Vol C Tables 4.2.6.8 and 6.1.1.4'
F F 0.0171 0.0103 'International Tables Vol C Tables 4.2.6.8 and 6.1.1.4'
O O 0.0106 0.0060 'International Tables Vol C Tables 4.2.6.8 and 6.1.1.4'

loop_
_geom_angle_atom_site_label_1
_geom_angle_atom_site_label_2
_geom_angle_atom_site_label_3
_geom_angle
C26 O2 C4 118.60(19)
C2 C1 C11 126.0(2)
C2 C1 H1 117.0
C11 C1 H1 117.0
C1 C2 C3 121.9(2)
C1 C2 H2 119.0
C3 C2 H2 119.0
O1 C3 C2 122.6(2)
O1 C3 C21 120.9(2)
C2 C3 C21 116.4(2)
O2 C4 H4A 109.5
O2 C4 H4B 109.5
H4A C4 H4B 109.5
O2 C4 H4C 109.5
H4A C4 H4C 109.5
H4B C4 H4C 109.5
C16 C11 C12 115.9(2)
C16 C11 C1 122.5(2)
C12 C11 C1 121.6(2)
C13 C12 C11 122.6(2)
C13 C12 Cl1 117.85(19)
C11 C12 Cl1 119.51(19)
C14 C13 C12 119.7(2)
C14 C13 H13 120.1
C12 C13 H13 120.1
C13 C14 C15 119.4(3)
C13 C14 H14 120.3
C15 C14 H14 120.3
C16 C15 C14 120.2(3)
C16 C15 H15 119.9
C14 C15 H15 119.9
C15 C16 C11 122.1(2)
C15 C16 H16 119.0
C11 C16 H16 119.0
C26 C21 C22 119.3(2)
C26 C21 C3 117.6(2)
C22 C21 C3 123.0(2)
C23 C22 C21 118.5(2)
C23 C22 C31 118.6(2)
C21 C22 C31 122.9(2)
C24 C23 C22 121.8(2)
C24 C23 H23 119.1
C22 C23 H23 119.1
C25 C24 C23 119.5(2)
C25 C24 C41 121.2(2)
C23 C24 C41 119.3(2)
C24 C25 C26 119.4(2)
C24 C25 H25 120.3
C26 C25 H25 120.3
O2 C26 C25 123.8(2)
O2 C26 C21 114.6(2)
C25 C26 C21 121.5(2)
C36 C31 C32 117.8(2)
C36 C31 C22 120.4(2)
C32 C31 C22 121.7(2)
C33 C32 C31 120.9(2)
C33 C32 H32 119.5
C31 C32 H32 119.5
C34 C33 C32 118.6(2)
C34 C33 H33 120.7
C32 C33 H33 120.7
F1 C34 C35 118.8(3)
F1 C34 C33 118.1(2)
C35 C34 C33 123.1(2)
C34 C35 C36 117.6(2)
C34 C35 H35 121.2
C36 C35 H35 121.2
C35 C36 C31 122.0(2)
C35 C36 H36 119.0
C31 C36 H36 119.0
C42 C41 C46 119.0(2)
C42 C41 C24 120.9(2)
C46 C41 C24 120.0(2)
C43 C42 C41 121.1(2)
C43 C42 H42 119.4
C41 C42 H42 119.4
C44 C43 C42 117.8(2)
C44 C43 H43 121.1
C42 C43 H43 121.1
F2 C44 C45 118.1(2)
F2 C44 C43 118.7(2)
C45 C44 C43 123.2(2)
C44 C45 C46 118.4(2)
C44 C45 H45 120.8
C46 C45 H45 120.8
C41 C46 C45 120.5(2)
C41 C46 H46 119.8
C45 C46 H46 119.8

loop_
_geom_bond_atom_site_label_1
_geom_bond_atom_site_label_2
_geom_bond_distance
Cl1 C12 1.741(3)
F1 C34 1.364(3)
F2 C44 1.364(3)
O1 C3 1.211(3)
O2 C26 1.366(3)
O2 C4 1.426(3)
C1 C2 1.321(3)
C1 C11 1.470(3)
C1 H1 0.9500
C2 C3 1.481(3)
C2 H2 0.9500
C3 C21 1.504(3)
C4 H4A 0.9800
C4 H4B 0.9800
C4 H4C 0.9800
C11 C16 1.393(4)
C11 C12 1.398(3)
C12 C13 1.380(3)
C13 C14 1.369(4)
C13 H13 0.9500
C14 C15 1.388(4)
C14 H14 0.9500
C15 C16 1.375(4)
C15 H15 0.9500
C16 H16 0.9500
C21 C26 1.394(3)
C21 C22 1.402(3)
C22 C23 1.398(3)
C22 C31 1.487(3)
C23 C24 1.391(3)
C23 H23 0.9500
C24 C25 1.385(3)
C24 C41 1.492(3)
C25 C26 1.392(3)
C25 H25 0.9500
C31 C36 1.390(3)
C31 C32 1.399(3)
C32 C33 1.384(4)
C32 H32 0.9500
C33 C34 1.370(4)
C33 H33 0.9500
C34 C35 1.368(4)
C35 C36 1.388(4)
C35 H35 0.9500
C36 H36 0.9500
C41 C42 1.387(3)
C41 C46 1.389(3)
C42 C43 1.387(3)
C42 H42 0.9500
C43 C44 1.368(4)
C43 H43 0.9500
C44 C45 1.365(4)
C45 C46 1.391(3)
C45 H45 0.9500
C46 H46 0.9500

loop_
_geom_hbond_atom_site_label_D
_geom_hbond_atom_site_label_H
_geom_hbond_atom_site_label_A
_geom_hbond_site_symmetry_A
_geom_hbond_distance_DH
_geom_hbond_distance_HA
_geom_hbond_distance_DA
_geom_hbond_angle_DHA
C23 H23 Cl1 4_565 0.95 2.73 3.641(2) 161
C33 H33 Cl1 2_645 0.95 2.76 3.697(3) 170
C43 H43 O1 4_565 0.95 2.54 3.411(3) 153

loop_
_geom_torsion_atom_site_label_1
_geom_torsion_atom_site_label_2
_geom_torsion_atom_site_label_3
_geom_torsion_atom_site_label_4
_geom_torsion
C11 C1 C2 C3 179.9(2)
C1 C2 C3 O1 -8.7(4)
C1 C2 C3 C21 170.7(2)
C2 C1 C11 C16 4.0(4)
C2 C1 C11 C12 -175.5(3)
C16 C11 C12 C13 -1.7(4)
C1 C11 C12 C13 177.8(2)
C16 C11 C12 Cl1 178.4(2)
C1 C11 C12 Cl1 -2.0(3)
C11 C12 C13 C14 -0.4(4)
Cl1 C12 C13 C14 179.5(2)
C12 C13 C14 C15 2.0(4)
C13 C14 C15 C16 -1.6(4)
C14 C15 C16 C11 -0.7(5)
C12 C11 C16 C15 2.3(4)
C1 C11 C16 C15 -177.3(3)
O1 C3 C21 C26 122.1(3)
C2 C3 C21 C26 -57.3(3)
O1 C3 C21 C22 -54.9(3)
C2 C3 C21 C22 125.6(3)
C26 C21 C22 C23 -0.3(3)
C3 C21 C22 C23 176.7(2)
C26 C21 C22 C31 178.9(2)
C3 C21 C22 C31 -4.1(4)
C21 C22 C23 C24 -1.1(4)
C31 C22 C23 C24 179.7(2)
C22 C23 C24 C25 1.3(4)
C22 C23 C24 C41 -176.1(2)
C23 C24 C25 C26 0.0(4)
C41 C24 C25 C26 177.4(2)
C4 O2 C26 C25 -13.5(4)
C4 O2 C26 C21 169.2(2)
C24 C25 C26 O2 -178.5(2)
C24 C25 C26 C21 -1.5(4)
C22 C21 C26 O2 178.9(2)
C3 C21 C26 O2 1.8(3)
C22 C21 C26 C25 1.6(4)
C3 C21 C26 C25 -175.6(2)
C23 C22 C31 C36 -43.5(3)
C21 C22 C31 C36 137.3(2)
C23 C22 C31 C32 135.0(2)
C21 C22 C31 C32 -44.2(3)
C36 C31 C32 C33 -1.9(4)
C22 C31 C32 C33 179.6(2)
C31 C32 C33 C34 0.8(4)
C32 C33 C34 F1 -178.9(2)
C32 C33 C34 C35 1.0(4)
F1 C34 C35 C36 178.4(2)
C33 C34 C35 C36 -1.5(4)
C34 C35 C36 C31 0.2(4)
C32 C31 C36 C35 1.4(4)
C22 C31 C36 C35 180.0(2)
C25 C24 C41 C42 134.0(3)
C23 C24 C41 C42 -48.6(3)
C25 C24 C41 C46 -48.7(3)
C23 C24 C41 C46 128.6(3)
C46 C41 C42 C43 -0.4(4)
C24 C41 C42 C43 176.8(2)
C41 C42 C43 C44 -0.7(4)
C42 C43 C44 F2 -178.4(2)
C42 C43 C44 C45 1.0(4)
F2 C44 C45 C46 179.3(2)
C43 C44 C45 C46 -0.1(4)
C42 C41 C46 C45 1.4(4)
C24 C41 C46 C45 -175.9(2)
C44 C45 C46 C41 -1.1(4)

loop_
_cod_related_entry_id
_cod_related_entry_database
_cod_related_entry_code
1 ChemSpider 30657718
